data_4321480
loop_
_publ_author_name
'Meitian Wang'
'Robert McDonald'
'Arthur Mar'

_publ_contact_author_address
; Department of Chemistry
  University of Alberta
  Edmonton, AB
  Canada  T6G 2G2
;
_publ_contact_author_email arthur.mar@ualberta.ca
_publ_contact_author_fax '(780) 492-8231'
_publ_contact_author_name 'Arthur Mar'
_publ_contact_author_phone '(780) 492-5592'
_publ_section_title
;
 Ternary Early-Transition-Metal Palladium Pnictides Zr3Pd4P3, Hf3Pd4P3,
 HfPdSb, and Nb5Pd4P4
;
_journal_name_full 'Inorganic Chemistry'
_journal_page_first 4936
_journal_page_last 4941
_journal_paper_doi 10.1021/ic0006551
_journal_volume 39
_journal_year 2000
_chemical_formula_moiety 'Hf1.50 P1.50 Pd2'
_chemical_formula_sum 'Hf1.5 P1.5 Pd2'
_chemical_formula_weight 526.99
_chemical_name_common 'hafnium palladium phosphide'
_chemical_name_systematic 'hafnium palladium phosphide'
_space_group_IT_number 62
_symmetry_cell_setting orthorhombic
_symmetry_space_group_name_Hall '-P 2ac 2n'
_symmetry_space_group_name_H-M 'P n m a'
_atom_sites_solution_hydrogens geom
_atom_sites_solution_primary direct
_atom_sites_solution_secondary difmap
_audit_creation_method SHELXL-97
_cell_angle_alpha 90.00
_cell_angle_beta 90.00
_cell_angle_gamma 90.00
_cell_formula_units_Z 8
_cell_length_a 16.3399(16)
_cell_length_b 3.7867(3)
_cell_length_c 9.9536(10)
_cell_measurement_reflns_used 945
_cell_measurement_temperature 295(2)
_cell_measurement_theta_max 37.67
_cell_measurement_theta_min 5.55
_cell_volume 615.87(10)
_computing_cell_refinement 'Bruker SMART 5.0'
_computing_data_collection 'Bruker SMART 5.051'
_computing_data_reduction 'Bruker SMART 5.0'
_computing_molecular_graphics 'ATOMS 5.0'
_computing_publication_material 'Bruker SHELXTL 5.1'
_computing_structure_refinement 'Bruker SHELXTL 5.1'
_computing_structure_solution 'Bruker SHELXTL 5.1'
_diffrn_ambient_temperature 295(2)
_diffrn_measured_fraction_theta_full 1.000
_diffrn_measured_fraction_theta_max 1.000
_diffrn_measurement_device_type 'Bruker P4/RA/SMART 1000 CCD'
_diffrn_measurement_method '\f rotations (0.3 deg), \w scans (0.3 deg)'
_diffrn_radiation_monochromator graphite
_diffrn_radiation_source 'rotating anode'
_diffrn_radiation_type MoK\a
_diffrn_radiation_wavelength 0.71073
_diffrn_reflns_av_R_equivalents 0.1736
_diffrn_reflns_av_sigmaI/netI 0.1170
_diffrn_reflns_limit_h_max 19
_diffrn_reflns_limit_h_min -18
_diffrn_reflns_limit_k_max 4
_diffrn_reflns_limit_k_min -4
_diffrn_reflns_limit_l_max 11
_diffrn_reflns_limit_l_min -11
_diffrn_reflns_number 4157
_diffrn_reflns_theta_full 24.98
_diffrn_reflns_theta_max 24.98
_diffrn_reflns_theta_min 2.40
_exptl_absorpt_coefficient_mu 62.396
_exptl_absorpt_correction_T_max 0.79
_exptl_absorpt_correction_T_min 0.67
_exptl_absorpt_correction_type numerical
_exptl_absorpt_process_details 'Bruker SHELXTL 5.1'
_exptl_crystal_colour black
_exptl_crystal_density_diffrn 11.367
_exptl_crystal_density_meas ?
_exptl_crystal_density_method 'not measured'
_exptl_crystal_description needle
_exptl_crystal_F_000 1780
_exptl_crystal_size_max 0.030
_exptl_crystal_size_mid 0.005
_exptl_crystal_size_min 0.004
_refine_diff_density_max 3.430
_refine_diff_density_min -3.517
_refine_diff_density_rms 0.826
_refine_ls_extinction_coef 0.00041(5)
_refine_ls_extinction_expression Fc^*^=kFc[1+0.001xFc^2^\l^3^/sin(2\q)]^-1/4^
_refine_ls_extinction_method SHELXL
_refine_ls_goodness_of_fit_ref 0.915
_refine_ls_hydrogen_treatment mixed
_refine_ls_matrix_type full
_refine_ls_number_parameters 53
_refine_ls_number_reflns 636
_refine_ls_number_restraints 0
_refine_ls_restrained_S_all 0.915
_refine_ls_R_factor_all 0.0948
_refine_ls_R_factor_gt 0.0488
_refine_ls_shift/su_max 0.000
_refine_ls_shift/su_mean 0.000
_refine_ls_structure_factor_coef Fsqd
_refine_ls_weighting_details 'calc w=1/[\s^2^(Fo^2^)+(0.0135P)^2^+0.0000P] where P=(Fo^2^+2Fc^2^)/3'
_refine_ls_weighting_scheme calc
_refine_ls_wR_factor_gt 0.0688
_refine_ls_wR_factor_ref 0.0789
_reflns_number_gt 421
_reflns_number_total 636
_reflns_threshold_expression >2sigma(I)
_cod_data_source_file ic0006551_3.cif
_cod_data_source_block Hf3Pd4P3
_cod_depositor_comments
;
The following automatic conversions were performed:

'_exptl_crystal_density_meas' value 'not measured' was changed to '?'
- the value is perceived as not measured.

Automatic conversion script
Id: cif_fix_values 3008 2015-01-20 13:52:24Z robertas 
;
_cod_original_formula_sum 'Hf1.50 P1.50 Pd2'
_cod_database_code 4321480

loop_
_symmetry_equiv_pos_as_xyz
'x, y, z'
'-x+1/2, -y, z+1/2'
'-x, y+1/2, -z'
'x+1/2, -y+1/2, -z+1/2'
'-x, -y, -z'
'x-1/2, y, -z-1/2'
'x, -y-1/2, z'
'-x-1/2, y-1/2, z-1/2'

loop_
_atom_site_label
_atom_site_type_symbol
_atom_site_fract_x
_atom_site_fract_y
_atom_site_fract_z
_atom_site_U_iso_or_equiv
_atom_site_adp_type
_atom_site_occupancy
_atom_site_symmetry_multiplicity
_atom_site_calc_flag
_atom_site_refinement_flags
_atom_site_disorder_assembly
_atom_site_disorder_group
Hf1 Hf 0.26015(11) 0.2500 0.0229(2) 0.0044(5) Uani 1 2 d S . .
Hf2 Hf 0.45223(11) 0.2500 0.88100(19) 0.0061(5) Uani 1 2 d S . .
Hf3 Hf 0.56054(11) 0.2500 0.5880(2) 0.0093(5) Uani 1 2 d S . .
Pd1 Pd 0.17653(19) 0.2500 0.3104(4) 0.0041(8) Uani 1 2 d S . .
Pd2 Pd 0.20579(19) 0.2500 0.7310(4) 0.0023(7) Uani 1 2 d S . .
Pd3 Pd 0.37031(19) 0.2500 0.6176(4) 0.0041(7) Uani 1 2 d S . .
Pd4 Pd 0.41937(19) 0.2500 0.1825(4) 0.0051(8) Uani 1 2 d S . .
P1 P 0.0428(6) 0.2500 0.1801(12) 0.003(2) Uiso 1 2 d S . .
P2 P 0.1134(6) 0.2500 0.5342(13) 0.007(3) Uiso 1 2 d S . .
P3 P 0.3233(6) 0.2500 0.3883(12) 0.004(2) Uiso 1 2 d S . .

loop_
_atom_site_aniso_label
_atom_site_aniso_U_11
_atom_site_aniso_U_22
_atom_site_aniso_U_33
_atom_site_aniso_U_23
_atom_site_aniso_U_13
_atom_site_aniso_U_12
Hf1 0.0044(9) 0.0044(9) 0.0045(10) 0.000 -0.0006(8) 0.000
Hf2 0.0061(9) 0.0060(10) 0.0063(11) 0.000 -0.0008(8) 0.000
Hf3 0.0104(10) 0.0080(10) 0.0094(11) 0.000 0.0013(9) 0.000
Pd1 0.0072(16) 0.0010(16) 0.004(2) 0.000 -0.0002(14) 0.000
Pd2 0.0043(16) 0.0013(17) 0.0012(18) 0.000 0.0011(13) 0.000
Pd3 0.0027(15) 0.0031(16) 0.0065(19) 0.000 0.0002(14) 0.000
Pd4 0.0045(16) 0.0061(16) 0.0046(19) 0.000 -0.0002(14) 0.000

loop_
_atom_type_symbol
_atom_type_description
_atom_type_scat_dispersion_real
_atom_type_scat_dispersion_imag
_atom_type_scat_source
P P 0.1023 0.0942 'International Tables Vol C Tables 4.2.6.8 and 6.1.1.4'
Pd Pd -0.9988 1.0072 'International Tables Vol C Tables 4.2.6.8 and 6.1.1.4'
Hf Hf -0.5830 6.1852 'International Tables Vol C Tables 4.2.6.8 and 6.1.1.4'

loop_
_geom_angle_atom_site_label_1
_geom_angle_atom_site_label_2
_geom_angle_atom_site_label_3
_geom_angle
_geom_angle_site_symmetry_1
_geom_angle_site_symmetry_3
_geom_angle_publ_flag
P3 Hf1 P3 89.4(3) 2_554 2_564 ?
P3 Hf1 P2 150.3(3) 2_554 2_564 ?
P3 Hf1 P2 85.3(2) 2_564 2_564 ?
P3 Hf1 P2 85.3(2) 2_554 2_554 ?
P3 Hf1 P2 150.3(3) 2_564 2_554 ?
P2 Hf1 P2 84.9(3) 2_564 2_554 ?
P3 Hf1 Pd2 157.7(3) 2_554 2_564 ?
P3 Hf1 Pd2 89.64(19) 2_564 2_564 ?
P2 Hf1 Pd2 51.8(2) 2_564 2_564 ?
P2 Hf1 Pd2 105.9(2) 2_554 2_564 ?
P3 Hf1 Pd2 89.64(19) 2_554 2_554 ?
P3 Hf1 Pd2 157.7(3) 2_564 2_554 ?
P2 Hf1 Pd2 105.9(2) 2_564 2_554 ?
P2 Hf1 Pd2 51.8(2) 2_554 2_554 ?
Pd2 Hf1 Pd2 82.87(11) 2_564 2_554 ?
P3 Hf1 Pd3 49.7(2) 2_554 2_554 ?
P3 Hf1 Pd3 103.9(2) 2_564 2_554 ?
P2 Hf1 Pd3 159.4(3) 2_564 2_554 ?
P2 Hf1 Pd3 94.86(17) 2_554 2_554 ?
Pd2 Hf1 Pd3 109.15(11) 2_564 2_554 ?
Pd2 Hf1 Pd3 59.58(9) 2_554 2_554 ?
P3 Hf1 Pd3 103.9(2) 2_554 2_564 ?
P3 Hf1 Pd3 49.7(2) 2_564 2_564 ?
P2 Hf1 Pd3 94.86(17) 2_564 2_564 ?
P2 Hf1 Pd3 159.4(3) 2_554 2_564 ?
Pd2 Hf1 Pd3 59.58(9) 2_564 2_564 ?
Pd2 Hf1 Pd3 109.15(11) 2_554 2_564 ?
Pd3 Hf1 Pd3 78.17(9) 2_554 2_564 ?
P3 Hf1 Pd1 52.0(2) 2_554 2_554 ?
P3 Hf1 Pd1 105.4(2) 2_564 2_554 ?
P2 Hf1 Pd1 101.5(2) 2_564 2_554 ?
P2 Hf1 Pd1 49.7(3) 2_554 2_554 ?
Pd2 Hf1 Pd1 148.75(11) 2_564 2_554 ?
Pd2 Hf1 Pd1 91.46(8) 2_554 2_554 ?
Pd3 Hf1 Pd1 93.88(7) 2_554 2_554 ?
Pd3 Hf1 Pd1 149.08(12) 2_564 2_554 ?
P3 Hf1 Pd1 105.4(2) 2_554 2_564 ?
P3 Hf1 Pd1 52.0(2) 2_564 2_564 ?
P2 Hf1 Pd1 49.7(3) 2_564 2_564 ?
P2 Hf1 Pd1 101.5(2) 2_554 2_564 ?
Pd2 Hf1 Pd1 91.46(8) 2_564 2_564 ?
Pd2 Hf1 Pd1 148.75(11) 2_554 2_564 ?
Pd3 Hf1 Pd1 149.08(12) 2_554 2_564 ?
Pd3 Hf1 Pd1 93.88(7) 2_564 2_564 ?
Pd1 Hf1 Pd1 77.60(10) 2_554 2_564 ?
P3 Hf1 Pd2 51.3(2) 2_554 1_554 ?
P3 Hf1 Pd2 51.3(2) 2_564 1_554 ?
P2 Hf1 Pd2 104.7(3) 2_564 1_554 ?
P2 Hf1 Pd2 104.7(3) 2_554 1_554 ?
Pd2 Hf1 Pd2 138.53(5) 2_564 1_554 ?
Pd2 Hf1 Pd2 138.53(5) 2_554 1_554 ?
Pd3 Hf1 Pd2 95.31(10) 2_554 1_554 ?
Pd3 Hf1 Pd2 95.31(10) 2_564 1_554 ?
Pd1 Hf1 Pd2 55.30(8) 2_554 1_554 ?
Pd1 Hf1 Pd2 55.30(8) 2_564 1_554 ?
P3 Hf1 Pd4 133.80(16) 2_554 . ?
P3 Hf1 Pd4 133.80(16) 2_564 . ?
P2 Hf1 Pd4 49.5(2) 2_564 . ?
P2 Hf1 Pd4 49.5(2) 2_554 . ?
Pd2 Hf1 Pd4 57.09(8) 2_564 . ?
Pd2 Hf1 Pd4 57.09(8) 2_554 . ?
Pd3 Hf1 Pd4 116.25(10) 2_554 . ?
Pd3 Hf1 Pd4 116.25(10) 2_564 . ?
Pd1 Hf1 Pd4 94.16(8) 2_554 . ?
Pd1 Hf1 Pd4 94.16(8) 2_564 . ?
Pd2 Hf1 Pd4 138.40(10) 1_554 . ?
P3 Hf1 Pd1 103.4(2) 2_554 . ?
P3 Hf1 Pd1 103.4(2) 2_564 . ?
P2 Hf1 Pd1 106.3(3) 2_564 . ?
P2 Hf1 Pd1 106.3(3) 2_554 . ?
Pd2 Hf1 Pd1 55.28(8) 2_564 . ?
Pd2 Hf1 Pd1 55.28(8) 2_554 . ?
Pd3 Hf1 Pd1 53.91(8) 2_554 . ?
Pd3 Hf1 Pd1 53.91(8) 2_564 . ?
Pd1 Hf1 Pd1 141.19(5) 2_554 . ?
Pd1 Hf1 Pd1 141.19(5) 2_564 . ?
Pd2 Hf1 Pd1 137.48(10) 1_554 . ?
Pd4 Hf1 Pd1 84.12(10) . . ?
P3 Hf1 Hf2 104.9(2) 2_554 1_554 ?
P3 Hf1 Hf2 104.9(2) 2_564 1_554 ?
P2 Hf1 Hf2 49.06(19) 2_564 1_554 ?
P2 Hf1 Hf2 49.06(19) 2_554 1_554 ?
Pd2 Hf1 Hf2 96.88(8) 2_564 1_554 ?
Pd2 Hf1 Hf2 96.88(8) 2_554 1_554 ?
Pd3 Hf1 Hf2 140.91(5) 2_554 1_554 ?
Pd3 Hf1 Hf2 140.91(5) 2_564 1_554 ?
Pd1 Hf1 Hf2 53.16(6) 2_554 1_554 ?
Pd1 Hf1 Hf2 53.16(6) 2_564 1_554 ?
Pd2 Hf1 Hf2 82.77(7) 1_554 1_554 ?
Pd4 Hf1 Hf2 55.64(8) . 1_554 ?
Pd1 Hf1 Hf2 139.76(9) . 1_554 ?
P3 Hf1 Hf3 50.22(17) 2_554 6_556 ?
P3 Hf1 Hf3 50.22(17) 2_564 6_556 ?
P2 Hf1 Hf3 135.28(17) 2_564 6_556 ?
P2 Hf1 Hf3 135.28(17) 2_554 6_556 ?
Pd2 Hf1 Hf3 114.62(8) 2_564 6_556 ?
Pd2 Hf1 Hf3 114.62(8) 2_554 6_556 ?
Pd3 Hf1 Hf3 55.13(7) 2_554 6_556 ?
Pd3 Hf1 Hf3 55.13(7) 2_564 6_556 ?
Pd1 Hf1 Hf3 95.73(8) 2_554 6_556 ?
Pd1 Hf1 Hf3 95.73(8) 2_564 6_556 ?
Pd2 Hf1 Hf3 54.29(7) 1_554 6_556 ?
Pd4 Hf1 Hf3 167.31(10) . 6_556 ?
Pd1 Hf1 Hf3 83.19(8) . 6_556 ?
Hf2 Hf1 Hf3 137.06(7) 1_554 6_556 ?
P2 Hf2 P2 90.9(4) 2_565 2 ?
P2 Hf2 P1 156.7(3) 2_565 2 ?
P2 Hf2 P1 86.5(3) 2 2 ?
P2 Hf2 P1 86.5(3) 2_565 2_565 ?
P2 Hf2 P1 156.7(3) 2 2_565 ?
P1 Hf2 P1 86.8(3) 2 2_565 ?
P2 Hf2 P2 102.1(3) 2_565 6_657 ?
P2 Hf2 P2 102.1(3) 2 6_657 ?
P1 Hf2 P2 101.1(3) 2 6_657 ?
P1 Hf2 P2 101.1(3) 2_565 6_657 ?
P2 Hf2 Pd4 87.25(18) 2_565 5_666 ?
P2 Hf2 Pd4 152.1(3) 2 5_666 ?
P1 Hf2 Pd4 105.6(2) 2 5_666 ?
P1 Hf2 Pd4 51.0(2) 2_565 5_666 ?
P2 Hf2 Pd4 51.44(15) 6_657 5_666 ?
P2 Hf2 Pd4 152.1(3) 2_565 5_656 ?
P2 Hf2 Pd4 87.25(18) 2 5_656 ?
P1 Hf2 Pd4 51.0(2) 2 5_656 ?
P1 Hf2 Pd4 105.6(2) 2_565 5_656 ?
P2 Hf2 Pd4 51.44(15) 6_657 5_656 ?
Pd4 Hf2 Pd4 81.66(10) 5_666 5_656 ?
P2 Hf2 Pd1 108.0(2) 2_565 2 ?
P2 Hf2 Pd1 52.0(3) 2 2 ?
P1 Hf2 Pd1 53.2(2) 2 2 ?
P1 Hf2 Pd1 107.0(2) 2_565 2 ?
P2 Hf2 Pd1 139.51(5) 6_657 2 ?
Pd4 Hf2 Pd1 153.45(13) 5_666 2 ?
Pd4 Hf2 Pd1 92.62(6) 5_656 2 ?
P2 Hf2 Pd1 52.0(3) 2_565 2_565 ?
P2 Hf2 Pd1 108.0(2) 2 2_565 ?
P1 Hf2 Pd1 107.0(2) 2 2_565 ?
P1 Hf2 Pd1 53.2(2) 2_565 2_565 ?
P2 Hf2 Pd1 139.51(5) 6_657 2_565 ?
Pd4 Hf2 Pd1 92.62(6) 5_666 2_565 ?
Pd4 Hf2 Pd1 153.45(13) 5_656 2_565 ?
Pd1 Hf2 Pd1 80.97(10) 2 2_565 ?
P2 Hf2 Pd3 109.1(2) 2_565 . ?
P2 Hf2 Pd3 109.1(3) 2 . ?
P1 Hf2 Pd3 50.7(2) 2 . ?
P1 Hf2 Pd3 50.7(2) 2_565 . ?
P2 Hf2 Pd3 134.8(3) 6_657 . ?
Pd4 Hf2 Pd3 97.76(10) 5_666 . ?
Pd4 Hf2 Pd3 97.76(10) 5_656 . ?
Pd1 Hf2 Pd3 57.14(8) 2 . ?
Pd1 Hf2 Pd3 57.14(8) 2_565 . ?
P2 Hf2 Pd4 50.5(2) 2_565 1_556 ?
P2 Hf2 Pd4 50.5(2) 2 1_556 ?
P1 Hf2 Pd4 136.03(18) 2 1_556 ?
P1 Hf2 Pd4 136.03(18) 2_565 1_556 ?
P2 Hf2 Pd4 82.4(3) 6_657 1_556 ?
Pd4 Hf2 Pd4 110.03(8) 5_666 1_556 ?
Pd4 Hf2 Pd4 110.03(8) 5_656 1_556 ?
Pd1 Hf2 Pd4 96.32(10) 2 1_556 ?
Pd1 Hf2 Pd4 96.32(10) 2_565 1_556 ?
Pd3 Hf2 Pd4 142.81(10) . 1_556 ?
P2 Hf2 Hf2 52.5(2) 2_565 5_667 ?
P2 Hf2 Hf2 100.5(2) 2 5_667 ?
P1 Hf2 Hf2 150.7(2) 2 5_667 ?
P1 Hf2 Hf2 96.26(19) 2_565 5_667 ?
P2 Hf2 Hf2 49.63(18) 6_657 5_667 ?
Pd4 Hf2 Hf2 57.12(8) 5_666 5_667 ?
Pd4 Hf2 Hf2 100.54(10) 5_656 5_667 ?
Pd1 Hf2 Hf2 149.08(13) 2 5_667 ?
Pd1 Hf2 Hf2 97.88(6) 2_565 5_667 ?
Pd3 Hf2 Hf2 145.76(4) . 5_667 ?
Pd4 Hf2 Hf2 52.91(7) 1_556 5_667 ?
P2 Hf2 Hf2 100.5(2) 2_565 5_657 ?
P2 Hf2 Hf2 52.5(2) 2 5_657 ?
P1 Hf2 Hf2 96.26(19) 2 5_657 ?
P1 Hf2 Hf2 150.7(2) 2_565 5_657 ?
P2 Hf2 Hf2 49.63(18) 6_657 5_657 ?
Pd4 Hf2 Hf2 100.54(10) 5_666 5_657 ?
Pd4 Hf2 Hf2 57.12(8) 5_656 5_657 ?
Pd1 Hf2 Hf2 97.88(6) 2 5_657 ?
Pd1 Hf2 Hf2 149.08(13) 2_565 5_657 ?
Pd3 Hf2 Hf2 145.76(4) . 5_657 ?
Pd4 Hf2 Hf2 52.91(7) 1_556 5_657 ?
Hf2 Hf2 Hf2 67.44(7) 5_667 5_657 ?
P2 Hf2 Hf3 134.43(19) 2_565 . ?
P2 Hf2 Hf3 134.43(19) 2 . ?
P1 Hf2 Hf3 50.5(2) 2 . ?
P1 Hf2 Hf3 50.5(2) 2_565 . ?
P2 Hf2 Hf3 76.5(3) 6_657 . ?
Pd4 Hf2 Hf3 55.77(8) 5_666 . ?
Pd4 Hf2 Hf3 55.77(8) 5_656 . ?
Pd1 Hf2 Hf3 99.70(9) 2 . ?
Pd1 Hf2 Hf3 99.70(9) 2_565 . ?
Pd3 Hf2 Hf3 58.30(8) . . ?
Pd4 Hf2 Hf3 158.89(8) 1_556 . ?
Hf2 Hf2 Hf3 110.87(7) 5_667 . ?
Hf2 Hf2 Hf3 110.87(7) 5_657 . ?
P2 Hf2 Hf1 52.86(19) 2_565 1_556 ?
P2 Hf2 Hf1 52.86(19) 2 1_556 ?
P1 Hf2 Hf1 109.0(2) 2 1_556 ?
P1 Hf2 Hf1 109.0(2) 2_565 1_556 ?
P2 Hf2 Hf1 138.0(3) 6_657 1_556 ?
Pd4 Hf2 Hf1 138.61(5) 5_666 1_556 ?
Pd4 Hf2 Hf1 138.61(5) 5_656 1_556 ?
Pd1 Hf2 Hf1 56.01(8) 2 1_556 ?
Pd1 Hf2 Hf1 56.01(8) 2_565 1_556 ?
Pd3 Hf2 Hf1 87.18(9) . 1_556 ?
Pd4 Hf2 Hf1 55.62(7) 1_556 1_556 ?
Hf2 Hf2 Hf1 97.60(7) 5_667 1_556 ?
Hf2 Hf2 Hf1 97.60(7) 5_657 1_556 ?
Hf3 Hf2 Hf1 145.49(7) . 1_556 ?
P1 Hf3 P3 99.4(3) 6_656 5_666 ?
P1 Hf3 P3 99.4(3) 6_656 5_656 ?
P3 Hf3 P3 89.4(3) 5_666 5_656 ?
P1 Hf3 P1 105.7(3) 6_656 2 ?
P3 Hf3 P1 154.9(4) 5_666 2 ?
P3 Hf3 P1 85.3(2) 5_656 2 ?
P1 Hf3 P1 105.7(3) 6_656 2_565 ?
P3 Hf3 P1 85.3(2) 5_666 2_565 ?
P3 Hf3 P1 154.9(4) 5_656 2_565 ?
P1 Hf3 P1 89.2(3) 2 2_565 ?
P1 Hf3 Pd2 133.4(2) 6_656 6_657 ?
P3 Hf3 Pd2 52.1(2) 5_666 6_657 ?
P3 Hf3 Pd2 52.1(2) 5_656 6_657 ?
P1 Hf3 Pd2 107.0(2) 2 6_657 ?
P1 Hf3 Pd2 107.0(2) 2_565 6_657 ?
P1 Hf3 Pd4 140.59(5) 6_656 5_666 ?
P3 Hf3 Pd4 53.8(2) 5_666 5_666 ?
P3 Hf3 Pd4 107.6(2) 5_656 5_666 ?
P1 Hf3 Pd4 104.7(2) 2 5_666 ?
P1 Hf3 Pd4 50.5(2) 2_565 5_666 ?
Pd2 Hf3 Pd4 56.62(8) 6_657 5_666 ?
P1 Hf3 Pd4 140.59(5) 6_656 5_656 ?
P3 Hf3 Pd4 107.6(2) 5_666 5_656 ?
P3 Hf3 Pd4 53.8(2) 5_656 5_656 ?
P1 Hf3 Pd4 50.5(2) 2 5_656 ?
P1 Hf3 Pd4 104.7(2) 2_565 5_656 ?
Pd2 Hf3 Pd4 56.62(8) 6_657 5_656 ?
Pd4 Hf3 Pd4 78.74(10) 5_666 5_656 ?
P1 Hf3 Pd3 50.52(14) 6_656 5_656 ?
P3 Hf3 Pd3 103.7(2) 5_666 5_656 ?
P3 Hf3 Pd3 49.6(3) 5_656 5_656 ?
P1 Hf3 Pd3 91.40(19) 2 5_656 ?
P1 Hf3 Pd3 155.2(3) 2_565 5_656 ?
Pd2 Hf3 Pd3 96.44(9) 6_657 5_656 ?
Pd4 Hf3 Pd3 151.47(10) 5_666 5_656 ?
Pd4 Hf3 Pd3 94.60(7) 5_656 5_656 ?
P1 Hf3 Pd3 50.52(14) 6_656 5_666 ?
P3 Hf3 Pd3 49.6(3) 5_666 5_666 ?
P3 Hf3 Pd3 103.7(2) 5_656 5_666 ?
P1 Hf3 Pd3 155.2(3) 2 5_666 ?
P1 Hf3 Pd3 91.40(19) 2_565 5_666 ?
Pd2 Hf3 Pd3 96.44(9) 6_657 5_666 ?
Pd4 Hf3 Pd3 94.60(7) 5_666 5_666 ?
Pd4 Hf3 Pd3 151.47(10) 5_656 5_666 ?
Pd3 Hf3 Pd3 78.00(10) 5_656 5_666 ?
P1 Hf3 Pd3 89.2(2) 6_656 . ?
P3 Hf3 Pd3 133.93(16) 5_666 . ?
P3 Hf3 Pd3 133.93(16) 5_656 . ?
P1 Hf3 Pd3 49.07(18) 2 . ?
P1 Hf3 Pd3 49.07(18) 2_565 . ?
Pd2 Hf3 Pd3 137.39(11) 6_657 . ?
Pd4 Hf3 Pd3 92.13(9) 5_666 . ?
Pd4 Hf3 Pd3 92.13(9) 5_656 . ?
Pd3 Hf3 Pd3 115.98(7) 5_656 . ?
Pd3 Hf3 Pd3 115.98(7) 5_666 . ?
P1 Hf3 Hf3 53.01(17) 6_656 5_656 ?
P3 Hf3 Hf3 152.4(3) 5_666 5_656 ?
P3 Hf3 Hf3 93.83(18) 5_656 5_656 ?
P1 Hf3 Hf3 52.7(2) 2 5_656 ?
P1 Hf3 Hf3 102.2(2) 2_565 5_656 ?
Pd2 Hf3 Hf3 144.16(4) 6_657 5_656 ?
Pd4 Hf3 Hf3 148.08(11) 5_666 5_656 ?
Pd4 Hf3 Hf3 96.31(6) 5_656 5_656 ?
Pd3 Hf3 Hf3 59.69(8) 5_656 5_656 ?
Pd3 Hf3 Hf3 103.19(11) 5_666 5_656 ?
Pd3 Hf3 Hf3 56.29(7) . 5_656 ?
P1 Hf3 Hf3 53.01(17) 6_656 5_666 ?
P3 Hf3 Hf3 93.83(18) 5_666 5_666 ?
P3 Hf3 Hf3 152.4(3) 5_656 5_666 ?
P1 Hf3 Hf3 102.2(2) 2 5_666 ?
P1 Hf3 Hf3 52.7(2) 2_565 5_666 ?
Pd2 Hf3 Hf3 144.16(4) 6_657 5_666 ?
Pd4 Hf3 Hf3 96.31(6) 5_666 5_666 ?
Pd4 Hf3 Hf3 148.08(11) 5_656 5_666 ?
Pd3 Hf3 Hf3 103.19(11) 5_656 5_666 ?
Pd3 Hf3 Hf3 59.69(8) 5_666 5_666 ?
Pd3 Hf3 Hf3 56.29(7) . 5_666 ?
Hf3 Hf3 Hf3 71.23(8) 5_656 5_666 ?
P1 Hf3 Hf2 142.5(2) 6_656 . ?
P3 Hf3 Hf2 106.9(3) 5_666 . ?
P3 Hf3 Hf2 106.9(3) 5_656 . ?
P1 Hf3 Hf2 52.0(2) 2 . ?
P1 Hf3 Hf2 52.0(2) 2_565 . ?
Pd2 Hf3 Hf2 84.06(9) 6_657 . ?
Pd4 Hf3 Hf2 53.34(7) 5_666 . ?
Pd4 Hf3 Hf2 53.34(7) 5_656 . ?
Pd3 Hf3 Hf2 140.94(5) 5_656 . ?
Pd3 Hf3 Hf2 140.94(5) 5_666 . ?
Pd3 Hf3 Hf2 53.33(7) . . ?
Hf3 Hf3 Hf2 98.34(8) 5_656 . ?
Hf3 Hf3 Hf2 98.34(8) 5_666 . ?
P1 Hf3 Hf1 77.5(2) 6_656 6_656 ?
P3 Hf3 Hf1 50.22(19) 5_666 6_656 ?
P3 Hf3 Hf1 50.22(19) 5_656 6_656 ?
P1 Hf3 Hf1 134.57(16) 2 6_656 ?
P1 Hf3 Hf1 134.57(16) 2_565 6_656 ?
Pd2 Hf3 Hf1 55.90(8) 6_657 6_656 ?
Pd4 Hf3 Hf1 98.12(8) 5_666 6_656 ?
Pd4 Hf3 Hf1 98.12(8) 5_656 6_656 ?
Pd3 Hf3 Hf1 54.98(6) 5_656 6_656 ?
Pd3 Hf3 Hf1 54.98(6) 5_666 6_656 ?
Pd3 Hf3 Hf1 166.71(10) . 6_656 ?
Hf3 Hf3 Hf1 113.80(8) 5_656 6_656 ?
Hf3 Hf3 Hf1 113.80(8) 5_666 6_656 ?
Hf2 Hf3 Hf1 139.96(8) . 6_656 ?
P2 Pd1 P3 96.9(4) . . ?
P2 Pd1 P1 95.8(4) . . ?
P3 Pd1 P1 167.2(4) . . ?
P2 Pd1 Pd3 120.44(19) . 2_554 ?
P3 Pd1 Pd3 118.1(2) . 2_554 ?
P1 Pd1 Pd3 54.24(16) . 2_554 ?
P2 Pd1 Pd3 120.44(19) . 2_564 ?
P3 Pd1 Pd3 118.1(2) . 2_564 ?
P1 Pd1 Pd3 54.24(16) . 2_564 ?
Pd3 Pd1 Pd3 85.00(13) 2_554 2_564 ?
P2 Pd1 Pd2 122.84(19) . 2_564 ?
P3 Pd1 Pd2 55.64(17) . 2_564 ?
P1 Pd1 Pd2 116.4(2) . 2_564 ?
Pd3 Pd1 Pd2 116.70(15) 2_554 2_564 ?
Pd3 Pd1 Pd2 62.58(9) 2_564 2_564 ?
P2 Pd1 Pd2 122.84(19) . 2_554 ?
P3 Pd1 Pd2 55.64(17) . 2_554 ?
P1 Pd1 Pd2 116.4(2) . 2_554 ?
Pd3 Pd1 Pd2 62.58(9) 2_554 2_554 ?
Pd3 Pd1 Pd2 116.70(15) 2_564 2_554 ?
Pd2 Pd1 Pd2 84.65(13) 2_564 2_554 ?
P2 Pd1 Hf2 58.56(18) . 2_554 ?
P3 Pd1 Hf2 127.77(19) . 2_554 ?
P1 Pd1 Hf2 60.16(19) . 2_554 ?
Pd3 Pd1 Hf2 61.92(8) 2_554 2_554 ?
Pd3 Pd1 Hf2 113.98(13) 2_564 2_554 ?
Pd2 Pd1 Hf2 176.56(15) 2_564 2_554 ?
Pd2 Pd1 Hf2 97.12(5) 2_554 2_554 ?
P2 Pd1 Hf2 58.56(18) . 2_564 ?
P3 Pd1 Hf2 127.77(19) . 2_564 ?
P1 Pd1 Hf2 60.16(19) . 2_564 ?
Pd3 Pd1 Hf2 113.98(13) 2_554 2_564 ?
Pd3 Pd1 Hf2 61.92(8) 2_564 2_564 ?
Pd2 Pd1 Hf2 97.12(5) 2_564 2_564 ?
Pd2 Pd1 Hf2 176.56(15) 2_554 2_564 ?
Hf2 Pd1 Hf2 80.97(10) 2_554 2_564 ?
P2 Pd1 Hf1 60.6(2) . 2_565 ?
P3 Pd1 Hf1 57.2(2) . 2_565 ?
P1 Pd1 Hf1 130.67(16) . 2_565 ?
Pd3 Pd1 Hf1 175.06(12) 2_554 2_565 ?
Pd3 Pd1 Hf1 98.60(6) 2_564 2_565 ?
Pd2 Pd1 Hf1 62.65(9) 2_564 2_565 ?
Pd2 Pd1 Hf1 112.61(13) 2_554 2_565 ?
Hf2 Pd1 Hf1 119.03(14) 2_554 2_565 ?
Hf2 Pd1 Hf1 70.83(7) 2_564 2_565 ?
P2 Pd1 Hf1 60.57(19) . 2 ?
P3 Pd1 Hf1 57.2(2) . 2 ?
P1 Pd1 Hf1 130.67(16) . 2 ?
Pd3 Pd1 Hf1 98.60(6) 2_554 2 ?
Pd3 Pd1 Hf1 175.06(12) 2_564 2 ?
Pd2 Pd1 Hf1 112.61(13) 2_564 2 ?
Pd2 Pd1 Hf1 62.65(9) 2_554 2 ?
Hf2 Pd1 Hf1 70.83(7) 2_554 2 ?
Hf2 Pd1 Hf1 119.03(14) 2_564 2 ?
Hf1 Pd1 Hf1 77.60(10) 2_565 2 ?
P2 Pd1 Hf1 179.3(3) . . ?
P3 Pd1 Hf1 82.4(3) . . ?
P1 Pd1 Hf1 84.8(3) . . ?
Pd3 Pd1 Hf1 59.98(9) 2_554 . ?
Pd3 Pd1 Hf1 59.98(9) 2_564 . ?
Pd2 Pd1 Hf1 56.75(9) 2_564 . ?
Pd2 Pd1 Hf1 56.75(9) 2_554 . ?
Hf2 Pd1 Hf1 121.88(10) 2_554 . ?
Hf2 Pd1 Hf1 121.88(10) 2_564 . ?
Hf1 Pd1 Hf1 118.96(8) 2_565 . ?
Hf1 Pd1 Hf1 118.96(8) 2 . ?
P2 Pd2 P3 112.3(3) . 2_565 ?
P2 Pd2 P3 112.3(3) . 2 ?
P3 Pd2 P3 98.4(4) 2_565 2 ?
P2 Pd2 Pd1 129.79(15) . 2_565 ?
P3 Pd2 Pd1 56.3(2) 2_565 2_565 ?
P3 Pd2 Pd1 117.6(3) 2 2_565 ?
P2 Pd2 Pd1 129.79(15) . 2 ?
P3 Pd2 Pd1 117.6(3) 2_565 2 ?
P3 Pd2 Pd1 56.3(2) 2 2 ?
Pd1 Pd2 Pd1 84.65(13) 2_565 2 ?
P2 Pd2 Pd4 54.79(17) . 2 ?
P3 Pd2 Pd4 118.4(2) 2_565 2 ?
P3 Pd2 Pd4 57.5(2) 2 2 ?
Pd1 Pd2 Pd4 173.29(17) 2_565 2 ?
Pd1 Pd2 Pd4 95.26(6) 2 2 ?
P2 Pd2 Pd4 54.79(17) . 2_565 ?
P3 Pd2 Pd4 57.5(2) 2_565 2_565 ?
P3 Pd2 Pd4 118.4(2) 2 2_565 ?
Pd1 Pd2 Pd4 95.26(6) 2_565 2_565 ?
Pd1 Pd2 Pd4 173.29(17) 2 2_565 ?
Pd4 Pd2 Pd4 84.04(13) 2 2_565 ?
P2 Pd2 Hf1 62.94(19) . 2 ?
P3 Pd2 Hf1 172.1(2) 2_565 2 ?
P3 Pd2 Hf1 89.4(2) 2 2 ?
Pd1 Pd2 Hf1 121.07(13) 2_565 2 ?
Pd1 Pd2 Hf1 67.96(9) 2 2 ?
Pd4 Pd2 Hf1 64.79(8) 2 2 ?
Pd4 Pd2 Hf1 117.39(14) 2_565 2 ?
P2 Pd2 Hf1 62.94(19) . 2_565 ?
P3 Pd2 Hf1 89.4(2) 2_565 2_565 ?
P3 Pd2 Hf1 172.1(2) 2 2_565 ?
Pd1 Pd2 Hf1 67.96(9) 2_565 2_565 ?
Pd1 Pd2 Hf1 121.07(13) 2 2_565 ?
Pd4 Pd2 Hf1 117.39(14) 2 2_565 ?
Pd4 Pd2 Hf1 64.79(8) 2_565 2_565 ?
Hf1 Pd2 Hf1 82.87(11) 2 2_565 ?
P2 Pd2 Pd3 104.8(3) . . ?
P3 Pd2 Pd3 114.7(2) 2_565 . ?
P3 Pd2 Pd3 114.7(2) 2 . ?
Pd1 Pd2 Pd3 58.55(10) 2_565 . ?
Pd1 Pd2 Pd3 58.55(10) 2 . ?
Pd4 Pd2 Pd3 126.91(11) 2 . ?
Pd4 Pd2 Pd3 126.91(11) 2_565 . ?
Hf1 Pd2 Pd3 62.63(9) 2 . ?
Hf1 Pd2 Pd3 62.63(9) 2_565 . ?
P2 Pd2 Hf3 89.6(3) . 6_557 ?
P3 Pd2 Hf3 58.0(2) 2_565 6_557 ?
P3 Pd2 Hf3 58.0(2) 2 6_557 ?
Pd1 Pd2 Hf3 112.02(12) 2_565 6_557 ?
Pd1 Pd2 Hf3 112.02(12) 2 6_557 ?
Pd4 Pd2 Hf3 61.79(9) 2 6_557 ?
Pd4 Pd2 Hf3 61.79(9) 2_565 6_557 ?
Hf1 Pd2 Hf3 126.34(9) 2 6_557 ?
Hf1 Pd2 Hf3 126.34(8) 2_565 6_557 ?
Pd3 Pd2 Hf3 165.59(16) . 6_557 ?
P2 Pd2 Hf1 159.4(3) . 1_556 ?
P3 Pd2 Hf1 57.1(2) 2_565 1_556 ?
P3 Pd2 Hf1 57.1(2) 2 1_556 ?
Pd1 Pd2 Hf1 62.05(10) 2_565 1_556 ?
Pd1 Pd2 Hf1 62.05(10) 2 1_556 ?
Pd4 Pd2 Hf1 112.01(11) 2 1_556 ?
Pd4 Pd2 Hf1 112.01(11) 2_565 1_556 ?
Hf1 Pd2 Hf1 129.46(8) 2 1_556 ?
Hf1 Pd2 Hf1 129.46(8) 2_565 1_556 ?
Pd3 Pd2 Hf1 95.78(12) . 1_556 ?
Hf3 Pd2 Hf1 69.81(9) 6_557 1_556 ?
P3 Pd3 P1 115.2(3) . 2_565 ?
P3 Pd3 P1 115.2(3) . 2 ?
P1 Pd3 P1 101.4(4) 2_565 2 ?
P3 Pd3 Pd1 124.19(17) . 2_565 ?
P1 Pd3 Pd1 57.4(3) 2_565 2_565 ?
P1 Pd3 Pd1 120.5(3) 2 2_565 ?
P3 Pd3 Pd1 124.19(17) . 2 ?
P1 Pd3 Pd1 120.5(3) 2_565 2 ?
P1 Pd3 Pd1 57.4(3) 2 2 ?
Pd1 Pd3 Pd1 85.00(13) 2_565 2 ?
P3 Pd3 Pd2 94.2(3) . . ?
P1 Pd3 Pd2 115.9(3) 2_565 . ?
P1 Pd3 Pd2 115.9(3) 2 . ?
Pd1 Pd3 Pd2 58.87(10) 2_565 . ?
Pd1 Pd3 Pd2 58.87(10) 2 . ?
P3 Pd3 Hf2 171.5(3) . . ?
P1 Pd3 Hf2 60.6(3) 2_565 . ?
P1 Pd3 Hf2 60.6(3) 2 . ?
Pd1 Pd3 Hf2 60.94(9) 2_565 . ?
Pd1 Pd3 Hf2 60.94(9) 2 . ?
Pd2 Pd3 Hf2 94.27(13) . . ?
P3 Pd3 Hf1 58.41(17) . 2 ?
P1 Pd3 Hf1 168.4(2) 2_565 2 ?
P1 Pd3 Hf1 90.23(19) 2 2 ?
Pd1 Pd3 Hf1 116.55(13) 2_565 2 ?
Pd1 Pd3 Hf1 66.11(9) 2 2 ?
Pd2 Pd3 Hf1 57.79(8) . 2 ?
Hf2 Pd3 Hf1 127.04(10) . 2 ?
P3 Pd3 Hf1 58.41(17) . 2_565 ?
P1 Pd3 Hf1 90.23(19) 2_565 2_565 ?
P1 Pd3 Hf1 168.4(2) 2 2_565 ?
Pd1 Pd3 Hf1 66.11(9) 2_565 2_565 ?
Pd1 Pd3 Hf1 116.55(13) 2 2_565 ?
Pd2 Pd3 Hf1 57.79(8) . 2_565 ?
Hf2 Pd3 Hf1 127.04(10) . 2_565 ?
Hf1 Pd3 Hf1 78.17(9) 2 2_565 ?
P3 Pd3 Hf3 58.32(18) . 5_656 ?
P1 Pd3 Hf3 116.2(3) 2_565 5_656 ?
P1 Pd3 Hf3 57.9(3) 2 5_656 ?
Pd1 Pd3 Hf3 173.55(13) 2_565 5_656 ?
Pd1 Pd3 Hf3 98.24(6) 2 5_656 ?
Pd2 Pd3 Hf3 127.56(9) . 5_656 ?
Hf2 Pd3 Hf3 115.80(9) . 5_656 ?
Hf1 Pd3 Hf3 69.89(7) 2 5_656 ?
Hf1 Pd3 Hf3 116.73(13) 2_565 5_656 ?
P3 Pd3 Hf3 58.32(18) . 5_666 ?
P1 Pd3 Hf3 57.9(3) 2_565 5_666 ?
P1 Pd3 Hf3 116.2(3) 2 5_666 ?
Pd1 Pd3 Hf3 98.24(6) 2_565 5_666 ?
Pd1 Pd3 Hf3 173.55(13) 2 5_666 ?
Pd2 Pd3 Hf3 127.56(9) . 5_666 ?
Hf2 Pd3 Hf3 115.80(9) . 5_666 ?
Hf1 Pd3 Hf3 116.73(13) 2 5_666 ?
Hf1 Pd3 Hf3 69.89(7) 2_565 5_666 ?
Hf3 Pd3 Hf3 78.00(10) 5_656 5_666 ?
P3 Pd3 Hf3 103.2(3) . . ?
P1 Pd3 Hf3 56.4(2) 2_565 . ?
P1 Pd3 Hf3 56.4(2) 2 . ?
Pd1 Pd3 Hf3 109.67(10) 2_565 . ?
Pd1 Pd3 Hf3 109.67(10) 2 . ?
Pd2 Pd3 Hf3 162.64(15) . . ?
Hf2 Pd3 Hf3 68.37(8) . . ?
Hf1 Pd3 Hf3 132.62(8) 2 . ?
Hf1 Pd3 Hf3 132.62(8) 2_565 . ?
Hf3 Pd3 Hf3 64.02(7) 5_656 . ?
Hf3 Pd3 Hf3 64.02(7) 5_666 . ?
P1 Pd4 P2 121.1(3) 6_656 2_554 ?
P1 Pd4 P2 121.1(3) 6_656 2_564 ?
P2 Pd4 P2 100.7(5) 2_554 2_564 ?
P1 Pd4 P3 93.3(4) 6_656 . ?
P2 Pd4 P3 110.1(3) 2_554 . ?
P2 Pd4 P3 110.1(3) 2_564 . ?
P1 Pd4 Pd2 120.17(19) 6_656 2_554 ?
P2 Pd4 Pd2 55.2(3) 2_554 2_554 ?
P2 Pd4 Pd2 117.4(3) 2_564 2_554 ?
P3 Pd4 Pd2 54.87(16) . 2_554 ?
P1 Pd4 Pd2 120.17(19) 6_656 2_564 ?
P2 Pd4 Pd2 117.4(3) 2_554 2_564 ?
P2 Pd4 Pd2 55.2(3) 2_564 2_564 ?
P3 Pd4 Pd2 54.87(16) . 2_564 ?
Pd2 Pd4 Pd2 84.04(13) 2_554 2_564 ?
P1 Pd4 Hf2 61.5(2) 6_656 5_666 ?
P2 Pd4 Hf2 122.0(3) 2_554 5_666 ?
P2 Pd4 Hf2 61.6(2) 2_564 5_666 ?
P3 Pd4 Hf2 127.88(16) . 5_666 ?
Pd2 Pd4 Hf2 177.14(15) 2_554 5_666 ?
Pd2 Pd4 Hf2 97.09(5) 2_564 5_666 ?
P1 Pd4 Hf2 61.5(2) 6_656 5_656 ?
P2 Pd4 Hf2 61.6(2) 2_554 5_656 ?
P2 Pd4 Hf2 122.0(3) 2_564 5_656 ?
P3 Pd4 Hf2 127.88(16) . 5_656 ?
Pd2 Pd4 Hf2 97.09(5) 2_554 5_656 ?
Pd2 Pd4 Hf2 177.14(15) 2_564 5_656 ?
Hf2 Pd4 Hf2 81.66(10) 5_666 5_656 ?
P1 Pd4 Hf3 58.64(19) 6_656 5_666 ?
P2 Pd4 Hf3 166.3(3) 2_554 5_666 ?
P2 Pd4 Hf3 89.7(2) 2_564 5_666 ?
P3 Pd4 Hf3 57.29(18) . 5_666 ?
Pd2 Pd4 Hf3 111.93(13) 2_554 5_666 ?
Pd2 Pd4 Hf3 61.59(8) 2_564 5_666 ?
Hf2 Pd4 Hf3 70.89(7) 5_666 5_666 ?
Hf2 Pd4 Hf3 120.14(13) 5_656 5_666 ?
P1 Pd4 Hf3 58.64(19) 6_656 5_656 ?
P2 Pd4 Hf3 89.7(2) 2_554 5_656 ?
P2 Pd4 Hf3 166.3(3) 2_564 5_656 ?
P3 Pd4 Hf3 57.29(18) . 5_656 ?
Pd2 Pd4 Hf3 61.59(8) 2_554 5_656 ?
Pd2 Pd4 Hf3 111.93(13) 2_564 5_656 ?
Hf2 Pd4 Hf3 120.14(13) 5_666 5_656 ?
Hf2 Pd4 Hf3 70.89(7) 5_656 5_656 ?
Hf3 Pd4 Hf3 78.74(10) 5_666 5_656 ?
P1 Pd4 Hf1 177.3(3) 6_656 . ?
P2 Pd4 Hf1 60.1(2) 2_554 . ?
P2 Pd4 Hf1 60.1(2) 2_564 . ?
P3 Pd4 Hf1 83.9(2) . . ?
Pd2 Pd4 Hf1 58.12(9) 2_554 . ?
Pd2 Pd4 Hf1 58.12(9) 2_564 . ?
Hf2 Pd4 Hf1 120.31(10) 5_666 . ?
Hf2 Pd4 Hf1 120.31(10) 5_656 . ?
Hf3 Pd4 Hf1 119.51(9) 5_666 . ?
Hf3 Pd4 Hf1 119.51(9) 5_656 . ?
P1 Pd4 Hf2 114.0(3) 6_656 1_554 ?
P2 Pd4 Hf2 56.5(3) 2_554 1_554 ?
P2 Pd4 Hf2 56.5(3) 2_564 1_554 ?
P3 Pd4 Hf2 152.7(3) . 1_554 ?
Pd2 Pd4 Hf2 107.19(11) 2_554 1_554 ?
Pd2 Pd4 Hf2 107.19(11) 2_564 1_554 ?
Hf2 Pd4 Hf2 69.97(8) 5_666 1_554 ?
Hf2 Pd4 Hf2 69.97(8) 5_656 1_554 ?
Hf3 Pd4 Hf2 137.21(6) 5_666 1_554 ?
Hf3 Pd4 Hf2 137.21(6) 5_656 1_554 ?
Hf1 Pd4 Hf2 68.74(9) . 1_554 ?
Pd4 P1 Pd3 128.5(2) 6_556 2_564 ?
Pd4 P1 Pd3 128.5(2) 6_556 2_554 ?
Pd3 P1 Pd3 101.4(4) 2_564 2_554 ?
Pd4 P1 Pd1 115.2(5) 6_556 . ?
Pd3 P1 Pd1 68.3(2) 2_564 . ?
Pd3 P1 Pd1 68.3(2) 2_554 . ?
Pd4 P1 Hf3 130.4(4) 6_556 6_556 ?
Pd3 P1 Hf3 71.6(3) 2_564 6_556 ?
Pd3 P1 Hf3 71.6(3) 2_554 6_556 ?
Pd1 P1 Hf3 114.5(4) . 6_556 ?
Pd4 P1 Hf3 70.9(2) 6_556 2_554 ?
Pd3 P1 Hf3 145.1(5) 2_564 2_554 ?
Pd3 P1 Hf3 74.56(14) 2_554 2_554 ?
Pd1 P1 Hf3 135.37(17) . 2_554 ?
Hf3 P1 Hf3 74.3(3) 6_556 2_554 ?
Pd4 P1 Hf3 70.9(2) 6_556 2_564 ?
Pd3 P1 Hf3 74.56(14) 2_564 2_564 ?
Pd3 P1 Hf3 145.1(5) 2_554 2_564 ?
Pd1 P1 Hf3 135.37(17) . 2_564 ?
Hf3 P1 Hf3 74.3(3) 6_556 2_564 ?
Hf3 P1 Hf3 89.2(3) 2_554 2_564 ?
Pd4 P1 Hf2 67.5(3) 6_556 2_564 ?
Pd3 P1 Hf2 68.62(16) 2_564 2_564 ?
Pd3 P1 Hf2 134.3(5) 2_554 2_564 ?
Pd1 P1 Hf2 66.7(3) . 2_564 ?
Hf3 P1 Hf2 135.92(18) 6_556 2_564 ?
Hf3 P1 Hf2 138.4(4) 2_554 2_564 ?
Hf3 P1 Hf2 77.45(14) 2_564 2_564 ?
Pd4 P1 Hf2 67.5(3) 6_556 2_554 ?
Pd3 P1 Hf2 134.3(5) 2_564 2_554 ?
Pd3 P1 Hf2 68.62(16) 2_554 2_554 ?
Pd1 P1 Hf2 66.7(3) . 2_554 ?
Hf3 P1 Hf2 135.92(18) 6_556 2_554 ?
Hf3 P1 Hf2 77.45(14) 2_554 2_554 ?
Hf3 P1 Hf2 138.4(4) 2_564 2_554 ?
Hf2 P1 Hf2 86.8(3) 2_564 2_554 ?
Pd1 P2 Pd4 129.5(2) . 2_565 ?
Pd1 P2 Pd4 129.5(2) . 2 ?
Pd4 P2 Pd4 100.7(5) 2_565 2 ?
Pd1 P2 Pd2 117.6(4) . . ?
Pd4 P2 Pd2 70.0(3) 2_565 . ?
Pd4 P2 Pd2 70.0(3) 2 . ?
Pd1 P2 Hf2 69.4(3) . 2_554 ?
Pd4 P2 Hf2 143.6(5) 2_565 2_554 ?
Pd4 P2 Hf2 73.02(14) 2 2_554 ?
Pd2 P2 Hf2 134.51(18) . 2_554 ?
Pd1 P2 Hf2 69.4(3) . 2_564 ?
Pd4 P2 Hf2 73.02(14) 2_565 2_564 ?
Pd4 P2 Hf2 143.6(5) 2 2_564 ?
Pd2 P2 Hf2 134.51(18) . 2_564 ?
Hf2 P2 Hf2 90.9(4) 2_554 2_564 ?
Pd1 P2 Hf2 132.6(5) . 6_557 ?
Pd4 P2 Hf2 67.0(3) 2_565 6_557 ?
Pd4 P2 Hf2 67.0(3) 2 6_557 ?
Pd2 P2 Hf2 109.8(4) . 6_557 ?
Hf2 P2 Hf2 77.9(3) 2_554 6_557 ?
Hf2 P2 Hf2 77.9(3) 2_564 6_557 ?
Pd1 P2 Hf1 69.8(3) . 2_565 ?
Pd4 P2 Hf1 70.42(16) 2_565 2_565 ?
Pd4 P2 Hf1 134.8(5) 2 2_565 ?
Pd2 P2 Hf1 65.3(2) . 2_565 ?
Hf2 P2 Hf1 139.1(5) 2_554 2_565 ?
Hf2 P2 Hf1 78.08(15) 2_564 2_565 ?
Hf2 P2 Hf1 135.5(2) 6_557 2_565 ?
Pd1 P2 Hf1 69.8(3) . 2 ?
Pd4 P2 Hf1 134.8(5) 2_565 2 ?
Pd4 P2 Hf1 70.42(16) 2 2 ?
Pd2 P2 Hf1 65.3(2) . 2 ?
Hf2 P2 Hf1 78.08(15) 2_554 2 ?
Hf2 P2 Hf1 139.1(5) 2_564 2 ?
Hf2 P2 Hf1 135.5(2) 6_557 2 ?
Hf1 P2 Hf1 84.9(3) 2_565 2 ?
Pd3 P3 Pd2 130.8(2) . 2_554 ?
Pd3 P3 Pd2 130.8(2) . 2_564 ?
Pd2 P3 Pd2 98.4(4) 2_554 2_564 ?
Pd3 P3 Pd1 126.5(5) . . ?
Pd2 P3 Pd1 68.1(3) 2_554 . ?
Pd2 P3 Pd1 68.1(3) 2_564 . ?
Pd3 P3 Pd4 123.9(4) . . ?
Pd2 P3 Pd4 67.6(3) 2_554 . ?
Pd2 P3 Pd4 67.6(3) 2_564 . ?
Pd1 P3 Pd4 109.6(5) . . ?
Pd3 P3 Hf1 71.9(3) . 2_565 ?
Pd2 P3 Hf1 138.4(4) 2_554 2_565 ?
Pd2 P3 Hf1 71.51(14) 2_564 2_565 ?
Pd1 P3 Hf1 70.8(2) . 2_565 ?
Pd4 P3 Hf1 134.72(19) . 2_565 ?
Pd3 P3 Hf1 71.9(3) . 2 ?
Pd2 P3 Hf1 71.51(14) 2_554 2 ?
Pd2 P3 Hf1 138.4(4) 2_564 2 ?
Pd1 P3 Hf1 70.8(2) . 2 ?
Pd4 P3 Hf1 134.72(19) . 2 ?
Hf1 P3 Hf1 89.4(3) 2_565 2 ?
Pd3 P3 Hf3 72.1(3) . 5_666 ?
Pd2 P3 Hf3 136.2(5) 2_554 5_666 ?
Pd2 P3 Hf3 69.91(14) 2_564 5_666 ?
Pd1 P3 Hf3 134.27(19) . 5_666 ?
Pd4 P3 Hf3 68.9(2) . 5_666 ?
Hf1 P3 Hf3 79.55(14) 2_565 5_666 ?
Hf1 P3 Hf3 144.0(5) 2 5_666 ?
Pd3 P3 Hf3 72.1(3) . 5_656 ?
Pd2 P3 Hf3 69.91(14) 2_554 5_656 ?
Pd2 P3 Hf3 136.2(5) 2_564 5_656 ?
Pd1 P3 Hf3 134.27(19) . 5_656 ?
Pd4 P3 Hf3 68.9(2) . 5_656 ?
Hf1 P3 Hf3 144.0(5) 2_565 5_656 ?
Hf1 P3 Hf3 79.55(14) 2 5_656 ?
Hf3 P3 Hf3 89.4(3) 5_666 5_656 ?

loop_
_geom_bond_atom_site_label_1
_geom_bond_atom_site_label_2
_geom_bond_distance
_geom_bond_site_symmetry_2
_geom_bond_publ_flag
Hf1 P3 2.691(8) 2_554 ?
Hf1 P3 2.691(8) 2_564 ?
Hf1 P2 2.804(8) 2_564 ?
Hf1 P2 2.804(8) 2_554 ?
Hf1 Pd2 2.861(3) 2_564 ?
Hf1 Pd2 2.861(3) 2_554 ?
Hf1 Pd3 3.003(3) 2_554 ?
Hf1 Pd3 3.003(3) 2_564 ?
Hf1 Pd1 3.021(3) 2_554 ?
Hf1 Pd1 3.021(3) 2_564 ?
Hf1 Pd2 3.038(4) 1_554 ?
Hf1 Pd4 3.048(4) . ?
Hf1 Pd1 3.171(4) . ?
Hf1 Hf2 3.442(3) 1_554 ?
Hf1 Hf3 3.443(3) 6_556 ?
Hf2 P2 2.657(8) 2_565 ?
Hf2 P2 2.657(8) 2 ?
Hf2 P1 2.755(9) 2 ?
Hf2 P1 2.755(9) 2_565 ?
Hf2 P2 2.766(11) 6_657 ?
Hf2 Pd4 2.896(3) 5_666 ?
Hf2 Pd4 2.896(3) 5_656 ?
Hf2 Pd1 2.916(3) 2 ?
Hf2 Pd1 2.916(3) 2_565 ?
Hf2 Pd3 2.943(4) . ?
Hf2 Pd4 3.049(4) 1_556 ?
Hf2 Hf2 3.411(3) 5_667 ?
Hf2 Hf2 3.411(3) 5_657 ?
Hf2 Hf3 3.411(3) . ?
Hf2 Hf1 3.442(3) 1_556 ?
Hf3 P1 2.685(12) 6_656 ?
Hf3 P3 2.691(7) 5_666 ?
Hf3 P3 2.691(7) 5_656 ?
Hf3 P1 2.697(8) 2 ?
Hf3 P1 2.697(8) 2_565 ?
Hf3 Pd2 2.979(4) 6_657 ?
Hf3 Pd4 2.985(3) 5_666 ?
Hf3 Pd4 2.985(3) 5_656 ?
Hf3 Pd3 3.009(3) 5_656 ?
Hf3 Pd3 3.009(3) 5_666 ?
Hf3 Pd3 3.122(4) . ?
Hf3 Hf3 3.251(3) 5_656 ?
Hf3 Hf3 3.251(3) 5_666 ?
Hf3 Hf1 3.443(3) 6_656 ?
Pd1 P2 2.454(13) . ?
Pd1 P3 2.520(10) . ?
Pd1 P1 2.542(11) . ?
Pd1 Pd3 2.802(4) 2_554 ?
Pd1 Pd3 2.802(4) 2_564 ?
Pd1 Pd2 2.812(4) 2_564 ?
Pd1 Pd2 2.812(4) 2_554 ?
Pd1 Hf2 2.916(3) 2_554 ?
Pd1 Hf2 2.916(3) 2_564 ?
Pd1 Hf1 3.021(3) 2_565 ?
Pd1 Hf1 3.021(3) 2 ?
Pd2 P2 2.473(12) . ?
Pd2 P3 2.502(8) 2_565 ?
Pd2 P3 2.502(8) 2 ?
Pd2 Pd1 2.812(4) 2_565 ?
Pd2 Pd1 2.812(4) 2 ?
Pd2 Pd4 2.829(3) 2 ?
Pd2 Pd4 2.829(3) 2_565 ?
Pd2 Hf1 2.861(3) 2 ?
Pd2 Hf1 2.861(3) 2_565 ?
Pd2 Pd3 2.916(5) . ?
Pd2 Hf3 2.979(4) 6_557 ?
Pd2 Hf1 3.038(4) 1_556 ?
Pd3 P3 2.409(12) . ?
Pd3 P1 2.447(7) 2_565 ?
Pd3 P1 2.447(7) 2 ?
Pd3 Pd1 2.802(4) 2_565 ?
Pd3 Pd1 2.802(4) 2 ?
Pd3 Hf1 3.003(3) 2 ?
Pd3 Hf1 3.003(3) 2_565 ?
Pd3 Hf3 3.009(3) 5_656 ?
Pd3 Hf3 3.009(3) 5_666 ?
Pd4 P1 2.436(11) 6_656 ?
Pd4 P2 2.460(8) 2_554 ?
Pd4 P2 2.460(8) 2_564 ?
Pd4 P3 2.580(12) . ?
Pd4 Pd2 2.829(3) 2_554 ?
Pd4 Pd2 2.829(3) 2_564 ?
Pd4 Hf2 2.896(3) 5_666 ?
Pd4 Hf2 2.896(3) 5_656 ?
Pd4 Hf3 2.985(3) 5_666 ?
Pd4 Hf3 2.985(3) 5_656 ?
Pd4 Hf2 3.049(4) 1_554 ?
P1 Pd4 2.436(11) 6_556 ?
P1 Pd3 2.447(7) 2_564 ?
P1 Pd3 2.447(7) 2_554 ?
P1 Hf3 2.685(12) 6_556 ?
P1 Hf3 2.697(8) 2_554 ?
P1 Hf3 2.697(8) 2_564 ?
P1 Hf2 2.755(9) 2_564 ?
P1 Hf2 2.755(9) 2_554 ?
P2 Pd4 2.460(8) 2_565 ?
P2 Pd4 2.460(8) 2 ?
P2 Hf2 2.657(8) 2_554 ?
P2 Hf2 2.657(8) 2_564 ?
P2 Hf2 2.766(11) 6_557 ?
P2 Hf1 2.804(8) 2_565 ?
P2 Hf1 2.804(8) 2 ?
P3 Pd2 2.502(8) 2_554 ?
P3 Pd2 2.502(8) 2_564 ?
P3 Hf1 2.691(8) 2_565 ?
P3 Hf1 2.691(8) 2 ?
P3 Hf3 2.691(7) 5_666 ?
P3 Hf3 2.691(7) 5_656 ?
